data_4032193
loop_
_publ_author_name
'Sayyad, Masthanvali'
'Wani, Imtiyaz Ahmad'
'Babu, Raja'
'Nanaji, Yerramsetti'
'Ghorai, Manas K.'

_publ_section_title
;
 A Synthetic Route to Chiral 1,4-Disubstituted Tetrahydro-\b-Carbolines
 via Domino Ring-Opening Cyclization of Activated Aziridines with
 2-Vinylindoles.
;
_journal_issue 5
_journal_name_full 'The Journal of organic chemistry'
_journal_page_first 2364
_journal_page_last 2374
_journal_paper_doi 10.1021/acs.joc.6b02719
_journal_volume 82
_journal_year 2017
_chemical_formula_moiety 'C31 H31 F N2 O6 S'
_chemical_formula_sum 'C31 H31 F N2 O6 S'
_chemical_formula_weight 578.64
_chemical_name_systematic
;
 ?
;
_space_group_IT_number 14
_symmetry_cell_setting monoclinic
_symmetry_space_group_name_Hall '-P 2ybc'
_symmetry_space_group_name_H-M 'P 1 21/c 1'
_atom_sites_solution_hydrogens geom
_atom_sites_solution_primary direct
_atom_sites_solution_secondary difmap
_audit_creation_method SHELXL-97
_cell_angle_alpha 90.000(5)
_cell_angle_beta 101.201(5)
_cell_angle_gamma 90.000(5)
_cell_formula_units_Z 4
_cell_length_a 11.197(5)
_cell_length_b 21.811(5)
_cell_length_c 11.710(5)
_cell_measurement_reflns_used 3652
_cell_measurement_temperature 100(2)
_cell_measurement_theta_max 28.39
_cell_measurement_theta_min 2.00
_cell_volume 2805.3(18)
_computing_cell_refinement 'Bruker SMART'
_computing_data_collection 'Bruker SMART APEX'
_computing_data_reduction 'Bruker SAINT PLUS'
_computing_molecular_graphics 'Ortep-3 for Windows (Farrugia, 1997)'
_computing_publication_material 'WinGX publication routines (Farrugia, 1999)'
_computing_structure_refinement 'SHELXL-97 (Sheldrick, 1997)'
_computing_structure_solution 'SIR97(Altomare, et. al. 1999)'
_diffrn_ambient_temperature 100(2)
_diffrn_measured_fraction_theta_full 0.998
_diffrn_measured_fraction_theta_max 0.998
_diffrn_measurement_device_type 'CCD area detector'
_diffrn_measurement_method 'phi and omega scans'
_diffrn_radiation_monochromator graphite
_diffrn_radiation_source 'fine-focus sealed tube'
_diffrn_radiation_type MoK\a
_diffrn_radiation_wavelength 0.71073
_diffrn_reflns_av_R_equivalents 0.1529
_diffrn_reflns_av_sigmaI/netI 0.1475
_diffrn_reflns_limit_h_max 14
_diffrn_reflns_limit_h_min -14
_diffrn_reflns_limit_k_max 29
_diffrn_reflns_limit_k_min -29
_diffrn_reflns_limit_l_max 13
_diffrn_reflns_limit_l_min -15
_diffrn_reflns_number 42622
_diffrn_reflns_theta_full 28.39
_diffrn_reflns_theta_max 28.39
_diffrn_reflns_theta_min 2.00
_exptl_absorpt_coefficient_mu 0.170
_exptl_absorpt_correction_T_max 0.983
_exptl_absorpt_correction_T_min 0.967
_exptl_absorpt_correction_type empirical
_exptl_absorpt_process_details SADABS
_exptl_crystal_colour white
_exptl_crystal_density_diffrn 1.370
_exptl_crystal_density_method 'not measured'
_exptl_crystal_description block
_exptl_crystal_F_000 1216
_exptl_crystal_size_max 0.20
_exptl_crystal_size_mid 0.10
_exptl_crystal_size_min 0.10
_refine_diff_density_max 0.811
_refine_diff_density_min -0.609
_refine_diff_density_rms 0.127
_refine_ls_extinction_method none
_refine_ls_goodness_of_fit_ref 1.031
_refine_ls_hydrogen_treatment mixed
_refine_ls_matrix_type full
_refine_ls_number_parameters 395
_refine_ls_number_reflns 7016
_refine_ls_number_restraints 0
_refine_ls_restrained_S_all 1.031
_refine_ls_R_factor_all 0.1802
_refine_ls_R_factor_gt 0.0750
_refine_ls_shift/su_max 0.000
_refine_ls_shift/su_mean 0.000
_refine_ls_structure_factor_coef Fsqd
_refine_ls_weighting_details 'calc w=1/[\s^2^(Fo^2^)+(0.0834P)^2^+1.4249P] where P=(Fo^2^+2Fc^2^)/3'
_refine_ls_weighting_scheme calc
_refine_ls_wR_factor_gt 0.1484
_refine_ls_wR_factor_ref 0.1912
_reflns_number_gt 3652
_reflns_number_total 7016
_reflns_threshold_expression >2sigma(I)
_cod_data_source_file jo6b02719_si_001.cif
_cod_data_source_block 11octa_0m
_cod_depositor_comments
;
The following automatic conversions were performed:

'_symmetry_cell_setting' value 'Monoclinic' changed to 'monoclinic'
according to
/home/data/users/saulius/crontab/automatic-downloads/rss-feeds/ACS/lib/dictionaries/cif_core.dic
dictionary named 'cif_core.dic' version 2.4.2 from 2011-04-26.

Automatic conversion script
Id: cif_fix_values 4973 2017-02-22 13:04:09Z antanas 

 Adding full bibliography for 4032193--4032194.cif.
;
_cod_original_sg_symbol_H-M p21/c
_cod_database_code 4032193

loop_
_symmetry_equiv_pos_as_xyz
'x, y, z'
'-x, y+1/2, -z+1/2'
'-x, -y, -z'
'x, -y-1/2, z-1/2'

loop_
_atom_site_label
_atom_site_type_symbol
_atom_site_fract_x
_atom_site_fract_y
_atom_site_fract_z
_atom_site_U_iso_or_equiv
_atom_site_adp_type
_atom_site_occupancy
_atom_site_symmetry_multiplicity
_atom_site_calc_flag
_atom_site_refinement_flags
S1 S 0.64425(8) 0.10310(4) -0.05108(7) 0.0180(2) Uani 1 1 d .
O2 O 1.16644(19) 0.13976(10) 0.0060(2) 0.0185(5) Uani 1 1 d .
O5 O 0.6730(2) 0.15376(10) -0.1185(2) 0.0234(6) Uani 1 1 d .
O6 O 0.5728(2) 0.05293(11) -0.1065(2) 0.0239(6) Uani 1 1 d .
O1 O 1.0159(2) 0.20697(11) 0.0118(2) 0.0214(6) Uani 1 1 d .
F1 F 0.6554(2) -0.18477(11) 0.3584(2) 0.0545(8) Uani 1 1 d .
O3 O 1.1068(2) 0.10770(12) 0.2487(2) 0.0277(6) Uani 1 1 d .
O4 O 1.0971(2) 0.01470(12) 0.1649(2) 0.0306(6) Uani 1 1 d .
N1 N 0.7756(2) 0.07312(12) 0.0120(2) 0.0153(6) Uani 1 1 d .
N2 N 0.8556(2) 0.16151(12) 0.2821(2) 0.0145(6) Uani 1 1 d .
C2 C 1.0574(3) 0.15630(15) 0.0245(3) 0.0149(7) Uani 1 1 d .
C6 C 0.8624(3) 0.11593(15) 0.0827(3) 0.0135(7) Uani 1 1 d .
C10 C 0.7849(3) 0.06497(15) 0.2484(3) 0.0134(7) Uani 1 1 d .
C8 C 0.7778(3) 0.01103(16) 0.0619(3) 0.0158(7) Uani 1 1 d .
C7 C 0.8415(3) 0.11256(14) 0.2054(3) 0.0130(7) Uani 1 1 d .
C16 C 0.7294(3) 0.15147(17) 0.5502(3) 0.0245(9) Uani 1 1 d .
H16 H 0.7184 0.1736 0.6152 0.029 Uiso 1 1 calc R
C3 C 0.9928(3) 0.10062(16) 0.0619(3) 0.0183(8) Uani 1 1 d .
C13 C 0.7614(3) 0.08474(15) 0.3584(3) 0.0165(8) Uani 1 1 d .
C12 C 0.8062(3) 0.14479(15) 0.3764(3) 0.0156(7) Uani 1 1 d .
C14 C 0.6993(3) 0.05817(16) 0.4388(3) 0.0217(8) Uani 1 1 d .
H14 H 0.6694 0.0184 0.4275 0.026 Uiso 1 1 calc R
C17 C 0.7904(3) 0.17874(16) 0.4730(3) 0.0200(8) Uani 1 1 d .
H17 H 0.8201 0.2185 0.4847 0.024 Uiso 1 1 calc R
C24 C 0.4928(3) 0.09651(16) 0.1058(3) 0.0203(8) Uani 1 1 d .
H24 H 0.4734 0.0572 0.0773 0.024 Uiso 1 1 calc R
C11 C 0.9099(3) 0.22079(15) 0.2684(3) 0.0232(8) Uani 1 1 d .
H11A H 0.8576 0.2526 0.2868 0.035 Uiso 1 1 calc R
H11B H 0.9203 0.2255 0.1894 0.035 Uiso 1 1 calc R
H11C H 0.9877 0.2235 0.3198 0.035 Uiso 1 1 calc R
C30 C 0.7409(3) -0.14499(16) 0.3309(3) 0.0258(9) Uani 1 1 d .
C25 C 0.4444(3) 0.11901(17) 0.1965(3) 0.0267(9) Uani 1 1 d .
H25 H 0.3912 0.0946 0.2285 0.032 Uiso 1 1 calc R
C23 C 0.5714(3) 0.13326(15) 0.0572(3) 0.0175(8) Uani 1 1 d .
C20 C 0.4726(3) 0.17701(18) 0.2417(3) 0.0269(9) Uani 1 1 d .
C26 C 0.7831(3) -0.05082(15) 0.2454(3) 0.0168(8) Uani 1 1 d .
C22 C 0.5977(3) 0.19235(16) 0.0978(3) 0.0215(8) Uani 1 1 d .
H22 H 0.6479 0.2173 0.0634 0.026 Uiso 1 1 calc R
C9 C 0.7410(3) 0.00816(15) 0.1814(3) 0.0142(7) Uani 1 1 d .
C4 C 1.0719(3) 0.06859(17) 0.1627(3) 0.0227(8) Uani 1 1 d .
C31 C 0.6994(3) -0.09261(16) 0.2706(3) 0.0214(8) Uani 1 1 d .
H31 H 0.6163 -0.0855 0.2473 0.026 Uiso 1 1 calc R
C1 C 1.2371(3) 0.18793(16) -0.0340(3) 0.0240(9) Uani 1 1 d .
H1A H 1.1905 0.2063 -0.1030 0.036 Uiso 1 1 calc R
H1B H 1.3107 0.1709 -0.0513 0.036 Uiso 1 1 calc R
H1C H 1.2571 0.2185 0.0256 0.036 Uiso 1 1 calc R
C21 C 0.5491(3) 0.21401(17) 0.1895(3) 0.0259(9) Uani 1 1 d .
H21 H 0.5673 0.2536 0.2171 0.031 Uiso 1 1 calc R
C15 C 0.6828(3) 0.09147(18) 0.5353(3) 0.0265(9) Uani 1 1 d .
C29 C 0.8599(4) -0.15914(17) 0.3656(3) 0.0298(9) Uani 1 1 d .
H29 H 0.8845 -0.1952 0.4057 0.036 Uiso 1 1 calc R
C5 C 1.1639(4) 0.0789(2) 0.3597(4) 0.0471(12) Uani 1 1 d .
H5A H 1.1041 0.0555 0.3895 0.071 Uiso 1 1 calc R
H5B H 1.1965 0.1101 0.4148 0.071 Uiso 1 1 calc R
H5C H 1.2285 0.0523 0.3471 0.071 Uiso 1 1 calc R
C19 C 0.4219(4) 0.2005(2) 0.3426(4) 0.0424(11) Uani 1 1 d .
H19A H 0.3346 0.1998 0.3233 0.064 Uiso 1 1 calc R
H19B H 0.4492 0.2418 0.3598 0.064 Uiso 1 1 calc R
H19C H 0.4494 0.1751 0.4094 0.064 Uiso 1 1 calc R
C27 C 0.9051(3) -0.06454(18) 0.2800(4) 0.0341(10) Uani 1 1 d .
H27 H 0.9629 -0.0372 0.2631 0.041 Uiso 1 1 calc R
C28 C 0.9429(4) -0.1177(2) 0.3388(4) 0.0411(12) Uani 1 1 d .
H28 H 1.0257 -0.1258 0.3609 0.049 Uiso 1 1 calc R
C18 C 0.6168(4) 0.0641(2) 0.6229(4) 0.0445(12) Uani 1 1 d .
H18A H 0.5773 0.0269 0.5922 0.067 Uiso 1 1 calc R
H18B H 0.5570 0.0926 0.6392 0.067 Uiso 1 1 calc R
H18C H 0.6739 0.0552 0.6933 0.067 Uiso 1 1 calc R
H6 H 0.847(3) 0.1568(14) 0.051(3) 0.005(8) Uiso 1 1 d .
H9 H 0.651(3) 0.0098(13) 0.174(3) 0.009(8) Uiso 1 1 d .
H8A H 0.864(3) -0.0028(12) 0.070(2) 0.001(7) Uiso 1 1 d .
H8B H 0.736(3) -0.0161(15) 0.009(3) 0.014(9) Uiso 1 1 d .
H3 H 0.985(3) 0.0727(16) 0.000(3) 0.027(10) Uiso 1 1 d .

loop_
_atom_site_aniso_label
_atom_site_aniso_U_11
_atom_site_aniso_U_22
_atom_site_aniso_U_33
_atom_site_aniso_U_23
_atom_site_aniso_U_13
_atom_site_aniso_U_12
S1 0.0206(5) 0.0170(5) 0.0152(4) 0.0013(4) 0.0005(4) -0.0006(4)
O2 0.0146(12) 0.0191(13) 0.0241(14) -0.0006(11) 0.0095(11) -0.0003(10)
O5 0.0301(14) 0.0216(14) 0.0175(13) 0.0058(11) 0.0022(11) -0.0014(11)
O6 0.0273(14) 0.0211(14) 0.0203(13) -0.0018(11) -0.0025(11) -0.0036(11)
O1 0.0192(13) 0.0172(14) 0.0295(15) 0.0035(11) 0.0090(11) 0.0026(11)
F1 0.0452(15) 0.0374(15) 0.077(2) 0.0302(14) 0.0024(14) -0.0140(12)
O3 0.0226(14) 0.0420(17) 0.0181(14) -0.0017(12) 0.0029(11) 0.0031(12)
O4 0.0307(15) 0.0258(15) 0.0371(16) 0.0060(13) 0.0111(13) 0.0046(13)
N1 0.0187(15) 0.0139(15) 0.0135(14) 0.0013(12) 0.0038(12) 0.0002(12)
N2 0.0136(14) 0.0137(15) 0.0173(15) -0.0022(12) 0.0057(12) -0.0028(12)
C2 0.0162(17) 0.0172(19) 0.0116(17) -0.0006(14) 0.0036(14) -0.0010(15)
C6 0.0144(17) 0.0127(18) 0.0142(17) 0.0016(14) 0.0051(15) 0.0014(14)
C10 0.0101(16) 0.0179(18) 0.0123(17) 0.0005(14) 0.0026(14) 0.0025(14)
C8 0.0180(19) 0.0141(18) 0.0162(18) -0.0027(15) 0.0055(15) 0.0006(16)
C7 0.0101(15) 0.0145(17) 0.0147(17) 0.0009(14) 0.0029(14) 0.0006(13)
C16 0.026(2) 0.029(2) 0.020(2) -0.0083(17) 0.0088(17) 0.0036(17)
C3 0.0195(18) 0.0167(18) 0.0204(19) 0.0004(16) 0.0079(15) 0.0004(15)
C13 0.0133(17) 0.0196(19) 0.0163(18) 0.0003(14) 0.0021(14) 0.0032(14)
C12 0.0114(16) 0.0217(19) 0.0127(17) -0.0001(15) 0.0003(14) 0.0009(14)
C14 0.026(2) 0.0204(19) 0.0201(19) 0.0021(16) 0.0077(16) -0.0035(16)
C17 0.0192(18) 0.0177(19) 0.022(2) -0.0047(15) 0.0021(16) -0.0016(15)
C24 0.0174(18) 0.0177(19) 0.024(2) 0.0036(16) -0.0004(16) -0.0007(15)
C11 0.028(2) 0.021(2) 0.022(2) -0.0057(16) 0.0071(17) -0.0070(16)
C30 0.032(2) 0.020(2) 0.027(2) 0.0042(17) 0.0069(18) -0.0058(17)
C25 0.0167(19) 0.032(2) 0.031(2) 0.0068(18) 0.0038(17) 0.0001(17)
C23 0.0141(17) 0.0173(18) 0.0192(19) -0.0004(15) -0.0012(15) 0.0036(15)
C20 0.0200(19) 0.033(2) 0.028(2) -0.0008(18) 0.0058(17) 0.0082(18)
C26 0.0192(18) 0.0175(18) 0.0151(18) 0.0004(14) 0.0069(15) 0.0010(15)
C22 0.0144(17) 0.021(2) 0.029(2) 0.0010(16) 0.0020(16) -0.0015(15)
C9 0.0155(18) 0.0149(18) 0.0139(17) 0.0010(14) 0.0069(15) 0.0012(14)
C4 0.0141(18) 0.025(2) 0.031(2) 0.0015(18) 0.0108(16) -0.0001(16)
C31 0.0203(18) 0.021(2) 0.023(2) 0.0016(16) 0.0041(16) -0.0018(15)
C1 0.0180(18) 0.023(2) 0.034(2) 0.0025(17) 0.0125(17) -0.0036(16)
C21 0.0183(19) 0.024(2) 0.034(2) -0.0062(17) 0.0022(17) 0.0050(16)
C15 0.030(2) 0.036(2) 0.0171(19) -0.0008(17) 0.0117(17) 0.0000(18)
C29 0.037(2) 0.021(2) 0.034(2) 0.0151(18) 0.0134(19) 0.0102(18)
C5 0.040(3) 0.073(4) 0.027(2) -0.001(2) 0.006(2) -0.001(2)
C19 0.035(2) 0.055(3) 0.041(3) -0.008(2) 0.016(2) 0.004(2)
C27 0.021(2) 0.033(2) 0.049(3) 0.023(2) 0.0075(19) 0.0034(18)
C28 0.022(2) 0.049(3) 0.052(3) 0.023(2) 0.007(2) 0.010(2)
C18 0.060(3) 0.046(3) 0.036(3) -0.006(2) 0.032(2) -0.008(2)

loop_
_atom_type_symbol
_atom_type_description
_atom_type_scat_dispersion_real
_atom_type_scat_dispersion_imag
_atom_type_scat_source
C C 0.0033 0.0016 'International Tables Vol C Tables 4.2.6.8 and 6.1.1.4'
H H 0.0000 0.0000 'International Tables Vol C Tables 4.2.6.8 and 6.1.1.4'
N N 0.0061 0.0033 'International Tables Vol C Tables 4.2.6.8 and 6.1.1.4'
O O 0.0106 0.0060 'International Tables Vol C Tables 4.2.6.8 and 6.1.1.4'
F F 0.0171 0.0103 'International Tables Vol C Tables 4.2.6.8 and 6.1.1.4'
S S 0.1246 0.1234 'International Tables Vol C Tables 4.2.6.8 and 6.1.1.4'

loop_
_geom_angle_atom_site_label_1
_geom_angle_atom_site_label_2
_geom_angle_atom_site_label_3
_geom_angle
O5 S1 O6 120.34(14)
O5 S1 N1 106.08(14)
O6 S1 N1 105.74(14)
O5 S1 C23 107.06(15)
O6 S1 C23 108.36(15)
N1 S1 C23 108.85(15)
C2 O2 C1 115.6(3)
C4 O3 C5 114.3(3)
C8 N1 C6 113.5(3)
C8 N1 S1 119.2(2)
C6 N1 S1 115.7(2)
C12 N2 C7 107.6(3)
C12 N2 C11 124.6(3)
C7 N2 C11 127.8(3)
O1 C2 O2 125.2(3)
O1 C2 C3 125.3(3)
O2 C2 C3 109.4(3)
N1 C6 C7 107.3(3)
N1 C6 C3 108.1(3)
C7 C6 C3 117.6(3)
C7 C10 C13 106.4(3)
C7 C10 C9 124.5(3)
C13 C10 C9 128.5(3)
N1 C8 C9 114.4(3)
C10 C7 N2 110.5(3)
C10 C7 C6 124.1(3)
N2 C7 C6 124.3(3)
C17 C16 C15 122.9(3)
C4 C3 C2 110.9(3)
C4 C3 C6 113.7(3)
C2 C3 C6 112.7(3)
C14 C13 C12 119.7(3)
C14 C13 C10 133.1(3)
C12 C13 C10 107.1(3)
N2 C12 C17 130.2(3)
N2 C12 C13 108.3(3)
C17 C12 C13 121.4(3)
C15 C14 C13 119.6(3)
C16 C17 C12 117.6(3)
C25 C24 C23 119.1(3)
C29 C30 C31 124.0(3)
C29 C30 F1 118.4(3)
C31 C30 F1 117.5(3)
C24 C25 C20 121.8(3)
C22 C23 C24 120.3(3)
C22 C23 S1 119.8(3)
C24 C23 S1 119.8(3)
C25 C20 C21 118.3(3)
C25 C20 C19 121.5(4)
C21 C20 C19 120.3(4)
C31 C26 C27 118.0(3)
C31 C26 C9 120.5(3)
C27 C26 C9 121.6(3)
C21 C22 C23 119.8(3)
C10 C9 C26 113.9(3)
C10 C9 C8 108.9(3)
C26 C9 C8 111.9(3)
O4 C4 O3 125.4(4)
O4 C4 C3 124.6(4)
O3 C4 C3 109.9(3)
C30 C31 C26 118.8(3)
C22 C21 C20 120.7(3)
C14 C15 C16 118.9(3)
C14 C15 C18 120.7(3)
C16 C15 C18 120.4(3)
C30 C29 C28 116.9(3)
C28 C27 C26 121.4(4)
C27 C28 C29 120.9(4)

loop_
_geom_bond_atom_site_label_1
_geom_bond_atom_site_label_2
_geom_bond_distance
S1 O5 1.430(2)
S1 O6 1.434(2)
S1 N1 1.648(3)
S1 C23 1.763(3)
O2 C2 1.330(4)
O2 C1 1.448(4)
O1 C2 1.197(4)
F1 C30 1.376(4)
O3 C4 1.320(4)
O3 C5 1.473(5)
O4 C4 1.208(4)
N1 C8 1.473(4)
N1 C6 1.480(4)
N2 C12 1.376(4)
N2 C7 1.385(4)
N2 C11 1.451(4)
C2 C3 1.521(5)
C6 C7 1.501(4)
C6 C3 1.563(4)
C10 C7 1.362(4)
C10 C13 1.430(5)
C10 C9 1.497(4)
C8 C9 1.535(5)
C16 C17 1.370(5)
C16 C15 1.407(5)
C3 C4 1.504(5)
C13 C14 1.400(5)
C13 C12 1.404(4)
C12 C17 1.392(5)
C14 C15 1.386(5)
C24 C25 1.374(5)
C24 C23 1.391(5)
C30 C29 1.351(5)
C30 C31 1.376(5)
C25 C20 1.384(5)
C23 C22 1.386(5)
C20 C21 1.401(5)
C20 C19 1.497(5)
C26 C31 1.380(5)
C26 C27 1.380(5)
C26 C9 1.517(5)
C22 C21 1.378(5)
C15 C18 1.500(5)
C29 C28 1.376(5)
C27 C28 1.373(5)
